data_7207375
loop_
_publ_author_name
'D'Vries, Richard F.'
'Iglesias, Marta'
'Snejko, Natalia'
'Alvarez-Garcia, Susana'
'Guti\'errez-Puebla, Enrique'
'Monge, M. Angeles'

_publ_section_title
;
 Mixed lanthanide succinate--sulfate 3D MOFs: catalysts in nitroaromatic
 reduction reactions and emitting materials
;
_journal_issue 3
_journal_name_full 'Journal of Materials Chemistry'
_journal_page_first 1191
_journal_paper_doi 10.1039/c1jm14677g
_journal_volume 22
_journal_year 2012
_chemical_formula_moiety 'C8 H12 La2 O14 S'
_chemical_formula_sum 'C8 H12 La2 O14 S'
_chemical_formula_weight 642.07
_chemical_name_systematic
;
?
;
_space_group_IT_number 14
_symmetry_cell_setting monoclinic
_symmetry_space_group_name_Hall '-P 2yn'
_symmetry_space_group_name_H-M 'P 1 21/n 1'
_atom_sites_solution_hydrogens geom
_atom_sites_solution_primary direct
_atom_sites_solution_secondary difmap
_audit_creation_method SHELXL-97
_cell_angle_alpha 90.00
_cell_angle_beta 110.357(3)
_cell_angle_gamma 90.00
_cell_formula_units_Z 4
_cell_length_a 12.881(2)
_cell_length_b 9.6559(16)
_cell_length_c 13.088(2)
_cell_measurement_reflns_used 3510
_cell_measurement_temperature 571(2)
_cell_measurement_theta_max 28.57
_cell_measurement_theta_min 2.68
_cell_volume 1526.2(4)
_computing_cell_refinement 'Bruker SMART'
_computing_data_collection 'Bruker SMART'
_computing_data_reduction 'Bruker SAINT'
_computing_molecular_graphics 'Bruker SHELXTL'
_computing_publication_material 'Bruker SHELXTL'
_computing_structure_refinement 'SHELXL-97 (Sheldrick, 1997)'
_computing_structure_solution 'SHELXS-97 (Sheldrick, 1990)'
_diffrn_ambient_temperature 571(2)
_diffrn_measured_fraction_theta_full 0.990
_diffrn_measured_fraction_theta_max 0.990
_diffrn_measurement_device_type 'CCD area detector'
_diffrn_measurement_method 'phi and omega scans'
_diffrn_radiation_monochromator graphite
_diffrn_radiation_source 'fine-focus sealed tube'
_diffrn_radiation_type MoK\a
_diffrn_radiation_wavelength 0.71073
_diffrn_reflns_av_R_equivalents 0.0435
_diffrn_reflns_av_sigmaI/netI 0.0380
_diffrn_reflns_limit_h_max 16
_diffrn_reflns_limit_h_min -16
_diffrn_reflns_limit_k_max 11
_diffrn_reflns_limit_k_min -11
_diffrn_reflns_limit_l_max 16
_diffrn_reflns_limit_l_min -16
_diffrn_reflns_number 12024
_diffrn_reflns_theta_full 26.39
_diffrn_reflns_theta_max 26.39
_diffrn_reflns_theta_min 1.91
_exptl_absorpt_coefficient_mu 5.763
_exptl_absorpt_correction_T_max 0.7269
_exptl_absorpt_correction_T_min 0.5739
_exptl_absorpt_correction_type multi-scan
_exptl_absorpt_process_details SADABS
_exptl_crystal_colour colourless
_exptl_crystal_density_diffrn 2.794
_exptl_crystal_density_method 'not measured'
_exptl_crystal_description prism
_exptl_crystal_F_000 1208.0
_exptl_crystal_size_max 0.11
_exptl_crystal_size_mid 0.07
_exptl_crystal_size_min 0.06
_refine_diff_density_max 1.472
_refine_diff_density_min -1.120
_refine_diff_density_rms 0.192
_refine_ls_extinction_method none
_refine_ls_goodness_of_fit_ref 1.183
_refine_ls_hydrogen_treatment constr
_refine_ls_matrix_type full
_refine_ls_number_parameters 226
_refine_ls_number_reflns 3091
_refine_ls_number_restraints 0
_refine_ls_restrained_S_all 1.183
_refine_ls_R_factor_all 0.0472
_refine_ls_R_factor_gt 0.0344
_refine_ls_shift/su_max 0.000
_refine_ls_shift/su_mean 0.000
_refine_ls_structure_factor_coef Fsqd
_refine_ls_weighting_details 'calc w=1/[\s^2^(Fo^2^)+(0.0090P)^2^+16.4269P] where P=(Fo^2^+2Fc^2^)/3'
_refine_ls_weighting_scheme calc
_refine_ls_wR_factor_gt 0.0733
_refine_ls_wR_factor_ref 0.0760
_reflns_number_gt 2639
_reflns_number_total 3091
_reflns_threshold_expression >2sigma(I)
_cod_data_source_file c1jm14677g.txt
_cod_data_source_block data2t
_cod_depositor_comments
;
The following automatic conversions were performed:

'_symmetry_cell_setting' value 'Monoclinic' changed to 'monoclinic'
according to /home/saulius/struct/CIF-dictionaries/cif_core.dic
dictionary named 'cif_core.dic' version 2.4.1 from 2010-06-29.

Automatic conversion script
Id: cif_fix_values 1715 2011-07-08 13:25:40Z adriana 
;
_cod_original_sg_symbol_H-M P2(1)/n
_cod_database_code 7207375

loop_
_symmetry_equiv_pos_as_xyz
'x, y, z'
'-x+1/2, y+1/2, -z+1/2'
'-x, -y, -z'
'x-1/2, -y-1/2, z-1/2'

loop_
_atom_site_label
_atom_site_type_symbol
_atom_site_fract_x
_atom_site_fract_y
_atom_site_fract_z
_atom_site_U_iso_or_equiv
_atom_site_adp_type
_atom_site_occupancy
_atom_site_symmetry_multiplicity
_atom_site_calc_flag
_atom_site_refinement_flags
La1 La 0.45869(3) 0.65956(4) 0.38491(3) 0.01012(11) Uani 1 1 d .
La2 La 0.55146(3) 0.86532(4) 0.13082(3) 0.00999(11) Uani 1 1 d .
S1 S 0.74942(14) 0.49710(18) 0.50244(13) 0.0115(3) Uani 1 1 d .
O2 O 0.5616(4) 0.8622(5) 0.3367(4) 0.0180(11) Uani 1 1 d .
O14 O 0.6643(4) 0.5986(5) 0.4412(4) 0.0204(11) Uani 1 1 d .
O6 O 0.4519(4) 0.6687(5) 0.1838(4) 0.0179(11) Uani 1 1 d .
O12 O 0.2963(4) 0.6002(5) 0.4373(4) 0.0172(11) Uani 1 1 d .
C7 C 0.3596(6) 0.6029(7) 0.1436(5) 0.0132(14) Uani 1 1 d .
O4 O 0.4740(4) 0.4050(5) 0.4022(4) 0.0164(11) Uani 1 1 d .
O11 O 0.3435(4) 0.9273(5) 0.0811(4) 0.0173(11) Uani 1 1 d .
O1 O 0.6709(5) 1.0064(6) 0.2955(4) 0.0252(13) Uani 1 1 d .
O7 O 0.5423(5) 0.6827(5) -0.0139(4) 0.0260(13) Uani 1 1 d .
O8 O 0.5265(4) 1.1156(5) 0.0810(4) 0.0162(10) Uani 1 1 d .
O5 O 0.3168(4) 0.5500(6) 0.2063(4) 0.0234(12) Uani 1 1 d .
O3 O 0.4986(5) 0.8128(5) 0.5495(4) 0.0243(12) Uani 1 1 d .
O9 O 0.7127(4) 0.9215(6) 0.0758(4) 0.0212(12) Uani 1 1 d .
C2 C 0.6966(6) 0.9834(8) 0.4849(6) 0.0187(16) Uani 1 1 d .
H2A H 0.6519 0.9537 0.5272 0.022 Uiso 1 1 calc R
H2B H 0.7087 1.0824 0.4948 0.022 Uiso 1 1 calc R
O10 O 0.6926(5) 0.6916(6) 0.2406(4) 0.0268(13) Uani 1 1 d .
H10A H 0.7369 0.6130 0.2239 0.032 Uiso 1 1 d .
H10B H 0.7410 0.6820 0.3250 0.032 Uiso 1 1 d .
C8 C 0.5255(6) 0.7231(7) 0.6221(5) 0.0141(15) Uani 1 1 d .
C1 C 0.6382(6) 0.9508(7) 0.3666(5) 0.0146(15) Uani 1 1 d .
C6 C 0.3077(6) 0.5932(8) 0.0231(5) 0.0186(16) Uani 1 1 d .
H6A H 0.3583 0.5458 -0.0053 0.022 Uiso 1 1 calc R
H6B H 0.2965 0.6860 -0.0071 0.022 Uiso 1 1 calc R
C3 C 0.5516(6) 0.7657(8) 0.7405(5) 0.0172(15) Uani 1 1 d .
H3A H 0.5490 0.8659 0.7444 0.021 Uiso 1 1 calc R
H3B H 0.6264 0.7367 0.7826 0.021 Uiso 1 1 calc R
C4 C 0.4722(6) 0.7044(8) 0.7921(5) 0.0165(15) Uani 1 1 d .
H4A H 0.3967 0.7282 0.7481 0.020 Uiso 1 1 calc R
H4B H 0.4786 0.6042 0.7939 0.020 Uiso 1 1 calc R
O13 O 0.3232(5) 0.8489(6) 0.2852(4) 0.0263(13) Uani 1 1 d .
H13A H 0.3012 0.9135 0.3099 0.032 Uiso 1 1 d .
H13B H 0.3063 0.8572 0.2044 0.032 Uiso 1 1 d .
C5 C 0.4975(6) 0.7579(7) -0.0950(5) 0.0134(14) Uani 1 1 d .

loop_
_atom_site_aniso_label
_atom_site_aniso_U_11
_atom_site_aniso_U_22
_atom_site_aniso_U_33
_atom_site_aniso_U_23
_atom_site_aniso_U_13
_atom_site_aniso_U_12
La1 0.0105(2) 0.0119(2) 0.00806(18) 0.00103(14) 0.00342(14) -0.00044(16)
La2 0.0101(2) 0.0121(2) 0.00800(18) 0.00081(14) 0.00344(14) -0.00020(15)
S1 0.0087(8) 0.0150(8) 0.0119(8) 0.0005(6) 0.0048(6) 0.0003(7)
O2 0.019(3) 0.019(3) 0.019(3) 0.000(2) 0.011(2) -0.005(2)
O14 0.015(3) 0.021(3) 0.024(3) 0.009(2) 0.006(2) 0.005(2)
O6 0.017(3) 0.020(3) 0.015(2) -0.002(2) 0.003(2) -0.003(2)
O12 0.015(3) 0.021(3) 0.020(3) 0.005(2) 0.012(2) 0.000(2)
C7 0.011(3) 0.015(4) 0.010(3) -0.002(3) -0.001(3) 0.005(3)
O4 0.021(3) 0.015(3) 0.012(2) -0.0019(19) 0.003(2) 0.004(2)
O11 0.016(3) 0.020(3) 0.014(2) 0.002(2) 0.002(2) 0.003(2)
O1 0.029(3) 0.030(3) 0.014(3) 0.000(2) 0.005(2) -0.014(3)
O7 0.044(4) 0.017(3) 0.016(3) 0.002(2) 0.010(2) 0.007(3)
O8 0.022(3) 0.013(3) 0.013(2) -0.0007(19) 0.006(2) 0.002(2)
O5 0.022(3) 0.035(3) 0.012(2) 0.005(2) 0.004(2) -0.015(2)
O3 0.042(3) 0.015(3) 0.017(3) -0.001(2) 0.010(2) 0.001(2)
O9 0.019(3) 0.031(3) 0.017(3) 0.006(2) 0.009(2) -0.002(2)
C2 0.018(4) 0.021(4) 0.018(4) -0.004(3) 0.008(3) -0.004(3)
O10 0.028(3) 0.027(3) 0.029(3) 0.008(2) 0.014(3) 0.015(3)
C8 0.015(4) 0.016(4) 0.013(3) -0.003(3) 0.007(3) 0.002(3)
C1 0.020(4) 0.011(3) 0.015(3) 0.004(3) 0.009(3) 0.007(3)
C6 0.015(4) 0.022(4) 0.012(3) -0.002(3) -0.003(3) -0.009(3)
C3 0.022(4) 0.021(4) 0.009(3) -0.008(3) 0.006(3) -0.004(3)
C4 0.019(4) 0.020(4) 0.013(3) -0.002(3) 0.009(3) -0.001(3)
O13 0.030(3) 0.027(3) 0.027(3) 0.009(2) 0.017(2) 0.015(3)
C5 0.009(3) 0.018(4) 0.013(3) -0.005(3) 0.004(3) -0.003(3)

loop_
_atom_type_symbol
_atom_type_description
_atom_type_scat_dispersion_real
_atom_type_scat_dispersion_imag
_atom_type_scat_source
C C 0.0033 0.0016 'International Tables Vol C Tables 4.2.6.8 and 6.1.1.4'
H H 0.0000 0.0000 'International Tables Vol C Tables 4.2.6.8 and 6.1.1.4'
O O 0.0106 0.0060 'International Tables Vol C Tables 4.2.6.8 and 6.1.1.4'
S S 0.1246 0.1234 'International Tables Vol C Tables 4.2.6.8 and 6.1.1.4'
La La -0.2871 2.4523 'International Tables Vol C Tables 4.2.6.8 and 6.1.1.4'

loop_
_geom_angle_atom_site_label_1
_geom_angle_atom_site_label_2
_geom_angle_atom_site_label_3
_geom_angle
_geom_angle_site_symmetry_1
_geom_angle_site_symmetry_3
O4 La1 O12 78.07(17) . .
O4 La1 O3 121.40(16) . .
O12 La1 O3 80.79(17) . .
O4 La1 O13 141.14(18) . .
O12 La1 O13 79.33(17) . .
O3 La1 O13 85.22(18) . .
O4 La1 O14 72.72(17) . .
O12 La1 O14 138.93(16) . .
O3 La1 O14 90.34(18) . .
O13 La1 O14 140.15(17) . .
O4 La1 O2 138.63(16) . .
O12 La1 O2 143.29(17) . .
O3 La1 O2 78.05(16) . .
O13 La1 O2 69.35(18) . .
O14 La1 O2 70.98(16) . .
O4 La1 O6 95.72(15) . .
O12 La1 O6 123.48(16) . .
O3 La1 O6 140.44(16) . .
O13 La1 O6 71.47(16) . .
O14 La1 O6 88.05(16) . .
O2 La1 O6 64.11(15) . .
O4 La1 O5 71.97(16) . .
O12 La1 O5 76.21(16) . .
O3 La1 O5 150.19(18) . .
O13 La1 O5 72.17(18) . .
O14 La1 O5 119.47(18) . .
O2 La1 O5 110.28(15) . .
O6 La1 O5 49.35(15) . .
O4 La1 O4 71.81(17) . 3_666
O12 La1 O4 70.05(16) . 3_666
O3 La1 O4 49.60(16) . 3_666
O13 La1 O4 127.82(16) . 3_666
O14 La1 O4 73.74(16) . 3_666
O2 La1 O4 115.12(15) . 3_666
O6 La1 O4 160.21(16) . 3_666
O5 La1 O4 134.44(15) . 3_666
O4 La1 C8 97.16(17) . .
O12 La1 C8 74.08(18) . .
O3 La1 C8 24.25(18) . .
O13 La1 C8 106.48(18) . .
O14 La1 C8 81.53(18) . .
O2 La1 C8 96.47(18) . .
O6 La1 C8 160.22(18) . .
O5 La1 C8 149.92(18) . .
O4 La1 C8 25.35(17) 3_666 .
O4 La1 C7 84.63(17) . .
O12 La1 C7 99.03(18) . .
O3 La1 C7 152.84(18) . .
O13 La1 C7 68.23(18) . .
O14 La1 C7 106.17(17) . .
O2 La1 C7 86.99(17) . .
O6 La1 C7 25.17(17) . .
O5 La1 C7 24.29(17) . .
O4 La1 C7 155.48(17) 3_666 .
C8 La1 C7 172.26(19) . .
O4 La1 La1 37.66(11) . 3_666
O12 La1 La1 70.03(11) . 3_666
O3 La1 La1 83.75(12) . 3_666
O13 La1 La1 148.70(12) . 3_666
O14 La1 La1 69.17(11) . 3_666
O2 La1 La1 135.77(11) . 3_666
O6 La1 La1 131.60(11) . 3_666
O5 La1 La1 105.51(12) . 3_666
O4 La1 La1 34.16(10) 3_666 3_666
C8 La1 La1 59.50(14) . 3_666
C7 La1 La1 121.99(13) . 3_666
O9 La2 O8 75.98(17) . .
O9 La2 O6 143.26(17) . .
O8 La2 O6 140.37(16) . .
O9 La2 O10 78.51(17) . .
O8 La2 O10 142.63(18) . .
O6 La2 O10 71.15(18) . .
O9 La2 O7 76.34(18) . .
O8 La2 O7 120.37(16) . .
O6 La2 O7 77.74(17) . .
O10 La2 O7 78.60(18) . .
O9 La2 O1 79.04(17) . .
O8 La2 O1 71.92(17) . .
O6 La2 O1 112.53(16) . .
O10 La2 O1 76.78(19) . .
O7 La2 O1 148.04(19) . .
O9 La2 O11 140.42(16) . .
O8 La2 O11 71.52(16) . .
O6 La2 O11 70.34(16) . .
O10 La2 O11 140.53(17) . .
O7 La2 O11 101.25(17) . .
O1 La2 O11 110.71(17) . .
O9 La2 O8 74.18(16) . 3_675
O8 La2 O8 71.74(17) . 3_675
O6 La2 O8 107.56(15) . 3_675
O10 La2 O8 125.99(16) . 3_675
O7 La2 O8 50.22(16) . 3_675
O1 La2 O8 138.92(16) . 3_675
O11 La2 O8 74.64(15) . 3_675
O9 La2 O2 123.12(16) . .
O8 La2 O2 103.45(15) . .
O6 La2 O2 64.01(15) . .
O10 La2 O2 69.05(17) . .
O7 La2 O2 135.82(16) . .
O1 La2 O2 49.32(16) . .
O11 La2 O2 86.53(15) . .
O8 La2 O2 161.15(16) 3_675 .
O9 La2 C5 73.62(18) . .
O8 La2 C5 96.53(18) . .
O6 La2 C5 92.62(17) . .
O10 La2 C5 101.95(19) . .
O7 La2 C5 24.63(18) . .
O1 La2 C5 152.24(18) . .
O11 La2 C5 88.12(17) . .
O8 La2 C5 25.59(17) 3_675 .
O2 La2 C5 156.45(17) . .
O9 La2 C1 100.82(18) . .
O8 La2 C1 88.30(17) . .
O6 La2 C1 88.12(17) . .
O10 La2 C1 70.18(18) . .
O7 La2 C1 148.50(17) . .
O1 La2 C1 24.64(18) . .
O11 La2 C1 100.18(17) . .
O8 La2 C1 160.03(17) 3_675 .
O2 La2 C1 24.71(17) . .
C5 La2 C1 171.40(19) . .
O9 La2 La2 71.45(12) . 3_675
O8 La2 La2 36.78(11) . 3_675
O6 La2 La2 130.92(11) . 3_675
O10 La2 La2 148.21(13) . 3_675
O7 La2 La2 84.35(12) . 3_675
O1 La2 La2 106.74(12) . 3_675
O11 La2 La2 69.01(11) . 3_675
O8 La2 La2 34.96(10) 3_675 3_675
O2 La2 La2 137.48(11) . 3_675
C5 La2 La2 60.00(14) . 3_675
C1 La2 La2 125.08(13) . 3_675
O9 S1 O12 110.3(3) 2_645 3_666
O9 S1 O11 109.8(3) 2_645 4_676
O12 S1 O11 109.0(3) 3_666 4_676
O9 S1 O14 108.3(3) 2_645 .
O12 S1 O14 110.6(3) 3_666 .
O11 S1 O14 108.8(3) 4_676 .
C1 O2 La1 149.0(4) . .
C1 O2 La2 93.7(4) . .
La1 O2 La2 114.33(18) . .
S1 O14 La1 143.6(3) . .
C7 O6 La2 138.2(4) . .
C7 O6 La1 95.6(4) . .
La2 O6 La1 117.55(18) . .
S1 O12 La1 145.7(3) 3_666 .
O5 C7 O6 119.4(6) . .
O5 C7 C6 122.3(6) . .
O6 C7 C6 118.3(6) . .
O5 C7 La1 60.6(3) . .
O6 C7 La1 59.2(3) . .
C6 C7 La1 173.1(5) . .
C8 O4 La1 161.4(4) 3_666 .
C8 O4 La1 90.3(4) 3_666 3_666
La1 O4 La1 108.19(17) . 3_666
S1 O11 La2 144.2(3) 4_575 .
C1 O1 La2 97.8(4) . .
C5 O7 La2 96.7(4) . .
C5 O8 La2 153.8(4) 3_675 .
C5 O8 La2 93.5(4) 3_675 3_675
La2 O8 La2 108.26(17) . 3_675
C7 O5 La1 95.2(4) . .
C8 O3 La1 99.5(4) . .
S1 O9 La2 145.4(3) 2_655 .
C1 C2 C6 108.1(6) . 4_676
O3 C8 O4 120.6(6) . 3_666
O3 C8 C3 119.6(6) . .
O4 C8 C3 119.7(6) 3_666 .
O3 C8 La1 56.3(3) . .
O4 C8 La1 64.3(3) 3_666 .
C3 C8 La1 174.8(5) . .
O2 C1 O1 119.0(6) . .
O2 C1 C2 121.3(6) . .
O1 C1 C2 119.6(7) . .
O2 C1 La2 61.6(3) . .
O1 C1 La2 57.5(4) . .
C2 C1 La2 171.8(5) . .
C7 C6 C2 113.6(6) . 4_575
C8 C3 C4 113.6(6) . .
C5 C4 C3 110.8(6) 1_556 .
O7 C5 O8 119.5(6) . 3_675
O7 C5 C4 121.2(6) . 1_554
O8 C5 C4 119.3(6) 3_675 1_554
O7 C5 La2 58.6(4) . .
O8 C5 La2 60.9(3) 3_675 .
C4 C5 La2 179.2(5) 1_554 .

loop_
_geom_bond_atom_site_label_1
_geom_bond_atom_site_label_2
_geom_bond_distance
_geom_bond_site_symmetry_2
La1 O4 2.470(5) .
La1 O12 2.484(5) .
La1 O3 2.515(5) .
La1 O13 2.551(5) .
La1 O14 2.558(5) .
La1 O2 2.563(5) .
La1 O6 2.604(5) .
La1 O5 2.637(5) .
La1 O4 2.688(5) 3_666
La1 C8 2.982(7) .
La1 C7 3.016(6) .
La2 O9 2.483(5) .
La2 O8 2.494(5) .
La2 O6 2.519(5) .
La2 O10 2.523(5) .
La2 O7 2.560(5) .
La2 O1 2.562(5) .
La2 O11 2.597(5) .
La2 O8 2.607(5) 3_675
La2 O2 2.652(5) .
La2 C5 2.977(7) .
La2 C1 3.009(7) .
S1 O9 1.472(5) 2_645
S1 O12 1.474(5) 3_666
S1 O11 1.480(5) 4_676
S1 O14 1.482(5) .
O2 C1 1.260(9) .
O6 C7 1.289(8) .
O12 S1 1.474(5) 3_666
C7 O5 1.246(8) .
C7 C6 1.487(9) .
O4 C8 1.277(8) 3_666
O4 La1 2.688(5) 3_666
O11 S1 1.480(5) 4_575
O1 C1 1.266(8) .
O7 C5 1.250(9) .
O8 C5 1.288(9) 3_675
O8 La2 2.607(5) 3_675
O3 C8 1.242(8) .
O9 S1 1.472(5) 2_655
C2 C1 1.501(10) .
C2 C6 1.533(10) 4_676
C8 O4 1.277(8) 3_666
C8 C3 1.524(9) .
C6 C2 1.533(10) 4_575
C3 C4 1.527(9) .
C4 C5 1.491(9) 1_556
C5 O8 1.288(9) 3_675
C5 C4 1.491(9) 1_554
